data_9006826
loop_
_publ_author_name
'Comodi, P.'
'Zanazzi, P. F.'

_publ_section_title
;
 Structural thermal behavior of paragonite and its dehydroxylate:
 a high-temperature single-crystal study
 Sample 2: T = 210 C
;
_journal_name_full 'Physics and Chemistry of Minerals'
_journal_page_first 377
_journal_page_last 385
_journal_paper_doi 10.1007/s002690000085
_journal_volume 27
_journal_year 2000
_chemical_formula_sum 'Al3.07 Ba0.01 Ca0.01 Fe0.01 H2 K0.07 Mg0.02 Mn0.001 Na0.91 O12 Si2.92 Ti0.005'
_chemical_name_mineral Paragonite
_space_group_IT_number 15
_symmetry_space_group_name_Hall '-C 2yc'
_symmetry_space_group_name_H-M 'C 1 2/c 1'
_cell_angle_alpha 90
_cell_angle_beta 94.26
_cell_angle_gamma 90
_cell_length_a 5.152
_cell_length_b 8.941
_cell_length_c 19.459
_cell_formula_units_Z 4
_cell_volume 893.884
_database_code_amcsd 0008408
_diffrn_ambient_temperature 483.15
_exptl_crystal_density_diffrn 2.865
_cod_original_formula_sum '(Na.91 K.07 Ca.01 Ba.01) Al3.07 Ti.005 Fe.01 Mn.001 Mg.02 Si2.92 O12 H2'
_cod_database_code 9006826

loop_
_space_group_symop_operation_xyz
x,y,z
1/2+x,1/2+y,z
x,-y,1/2+z
1/2+x,1/2-y,1/2+z
-x,y,1/2-z
1/2-x,1/2+y,1/2-z
-x,-y,-z
1/2-x,1/2-y,-z

loop_
_atom_site_label
_atom_site_fract_x
_atom_site_fract_y
_atom_site_fract_z
_atom_site_occupancy
_atom_site_U_iso_or_equiv
Na 0.00000 0.09540 0.25000 0.91000 0.05600
K 0.00000 0.09540 0.25000 0.07000 0.05600
Ca 0.00000 0.09540 0.25000 0.01000 0.05600
Ba 0.00000 0.09540 0.25000 0.01000 0.05600
AlM2 0.25000 0.08340 0.00007 0.99500 0.01560
TiM2 0.25000 0.08340 0.00007 0.00250 0.01560
FeM2 0.25000 0.08340 0.00007 0.00500 0.01560
MnM2 0.25000 0.08340 0.00007 0.00050 0.01560
MgM2 0.25000 0.08340 0.00007 0.01000 0.01560
AlT1 0.95140 0.42850 0.14010 0.27000 0.01750
SiT1 0.95140 0.42850 0.14010 0.73000 0.01750
AlT2 0.43840 0.25740 0.14010 0.27000 0.01750
SiT2 0.43840 0.25740 0.14010 0.73000 0.01750
O1 0.95700 0.44400 0.05520 1.00000 0.01720
O2 0.37870 0.25130 0.05540 1.00000 0.01830
O3 0.37660 0.09140 0.17320 1.00000 0.02310
O4 0.74470 0.29920 0.16210 1.00000 0.02610
O5 0.24440 0.37940 0.17370 1.00000 0.02320
O-h 0.95030 0.06260 0.05100 1.00000 0.02060
H 0.86100 0.13400 0.06200 1.00000 0.07000

loop_
_cod_related_entry_id
_cod_related_entry_database
_cod_related_entry_code
1 AMCSD 0008408
